data_7117480
loop_
_publ_author_name
'Robert T. Cooper'
'F. Mark Chadwick'
'Andrew E. Ashley'
'Dermot O'Hare'

_publ_section_title
;
 Double CO2 activation by 14-electron eta^8^-permethylpentalene titanium
 dialkyl complexes
;
_journal_name_full Chem.Commun.
_journal_page_first 11856
_journal_paper_doi 10.1039/C5cc04094A
_journal_volume 51
_journal_year 2015
_chemical_absolute_configuration .
_chemical_compound_source SYN
_chemical_formula_moiety 'C16 H24 Ti1'
_chemical_formula_sum 'C16 H24 Ti'
_chemical_formula_weight 264.27
_chemical_name_systematic Pn*TiMe2
_chemical_properties_physical 'Air-sensitive, Moisture-sensitive'
_space_group_IT_number 14
_symmetry_cell_setting monoclinic
_symmetry_space_group_name_Hall '-P 2yn'
_symmetry_space_group_name_H-M 'P 1 21/n 1'
_atom_sites_solution_hydrogens geom
_atom_sites_solution_primary direct
_audit_creation_date 11-09-28
_audit_creation_method CRYSTALS_ver_14.11
_audit_update_record
;
2015-05-07 deposited with the CCDC.
2015-06-18 downloaded from the CCDC.
;
_cell_angle_alpha 90
_cell_angle_beta 97.1528(8)
_cell_angle_gamma 90
_cell_formula_units_Z 4
_cell_length_a 9.5686(2)
_cell_length_b 10.0906(2)
_cell_length_c 15.5541(3)
_cell_measurement_reflns_used 3501
_cell_measurement_temperature 150
_cell_measurement_theta_max 27
_cell_measurement_theta_min 5
_cell_volume 1490.11(5)
_computing_cell_refinement 'DENZO/SCALEPACK (Otwinowski & Minor, 1997)'
_computing_data_collection 'COLLECT (Nonius, 2001).'
_computing_data_reduction 'DENZO/SCALEPACK (Otwinowski & Minor, 1997)'
_computing_molecular_graphics 'CAMERON (Watkin et al., 1996)'
_computing_publication_material 'CRYSTALS (Betteridge et al., 2003)'
_computing_structure_refinement 'CRYSTALS (Betteridge et al., 2003)'
_computing_structure_solution 'SIR92 (Altomare et al., 1994)'
_diffrn_ambient_temperature 150
_diffrn_measured_fraction_theta_full 0.992
_diffrn_measured_fraction_theta_max 0.992
_diffrn_measurement_device Area
_diffrn_measurement_device_type 'Nonius KappaCCD'
_diffrn_measurement_method \w
_diffrn_radiation_monochromator graphite
_diffrn_radiation_type 'Mo K\a'
_diffrn_radiation_wavelength 0.71073
_diffrn_reflns_av_R_equivalents 0.018
_diffrn_reflns_limit_h_max 12
_diffrn_reflns_limit_h_min -12
_diffrn_reflns_limit_k_max 13
_diffrn_reflns_limit_k_min -13
_diffrn_reflns_limit_l_max 20
_diffrn_reflns_limit_l_min -20
_diffrn_reflns_number 15894
_diffrn_reflns_theta_full 26.679
_diffrn_reflns_theta_max 27.504
_diffrn_reflns_theta_min 5.149
_diffrn_standards_decay_% 'not measured'
_diffrn_standards_interval_count .
_diffrn_standards_interval_time .
_diffrn_standards_number 0
_exptl_absorpt_coefficient_mu 0.553
_exptl_absorpt_correction_T_max 0.95
_exptl_absorpt_correction_T_min 0.85
_exptl_absorpt_correction_type multi-scan
_exptl_absorpt_process_details 'DENZO/SCALEPACK (Otwinowski & Minor, 1997)'
_exptl_crystal_colour pink
_exptl_crystal_density_diffrn 1.178
_exptl_crystal_density_method 'not measured'
_exptl_crystal_description plate
_exptl_crystal_F_000 568
_exptl_crystal_recrystallization_method 'Re-crystallisation from solvent: '
_exptl_crystal_size_max 0.200
_exptl_crystal_size_mid 0.200
_exptl_crystal_size_min 0.100
_refine_diff_density_max 0.32
_refine_diff_density_min -0.38
_refine_ls_extinction_method None
_refine_ls_goodness_of_fit_ref 0.9201
_refine_ls_hydrogen_treatment none
_refine_ls_matrix_type full
_refine_ls_number_parameters 226
_refine_ls_number_reflns 3388
_refine_ls_number_restraints 0
_refine_ls_R_factor_all 0.0450
_refine_ls_R_factor_gt 0.0388
_refine_ls_shift/su_max 0.0007558
_refine_ls_shift/su_mean 0.0000171
_refine_ls_structure_factor_coef Fsqd
_refine_ls_weighting_details
;
 Method, part 1, Chebychev polynomial, (Watkin, 1994, Prince, 1982) 
 [weight] = 1.0/[A~0~*T~0~(x)+A~1~*T~1~(x) ... +A~n-1~]*T~n-1~(x)] 
 where A~i~ are the Chebychev coefficients listed below and x= Fcalc/Fmax 
 Method = Robust Weighting (Prince, 1982) 
 W = [weight] * [1-(deltaF/6*sigmaF)^2^]^2^ 
 A~i~ are: 
 31.7 48.7 24.7 6.68 
;
_refine_ls_weighting_scheme calc
_refine_ls_wR_factor_all 0.1053
_refine_ls_wR_factor_gt 0.0986
_refine_ls_wR_factor_ref 0.1053
_reflns_limit_h_max 12
_reflns_limit_h_min -12
_reflns_limit_k_max 13
_reflns_limit_k_min 0
_reflns_limit_l_max 20
_reflns_limit_l_min 0
_reflns_number_gt 2989
_reflns_number_total 3388
_reflns_threshold_expression I>2.0\s(I)
_oxford_diffrn_Wilson_B_factor 2.07
_oxford_diffrn_Wilson_scale 1.69
_oxford_refine_ls_r_factor_ref 0.0450
_oxford_refine_ls_scale 0.744(2)
_oxford_reflns_number_all 3388
_oxford_reflns_threshold_expression_ref I>-3.0\s(I)
_oxford_structure_analysis_title 102fmc11
_cod_data_source_file c5cc04094a2.cif
_cod_data_source_block 1
_cod_depositor_comments
;
The following automatic conversions were performed:

'_chemical_melting_point' value 'not measured' was changed to '?' -
the value is undefined or not given.

'_exptl_crystal_density_meas' value 'not measured' was changed to '?'
- the value is perceived as not measured.

Automatic conversion script
Id: cif_fix_values 3392 2015-05-12 13:50:21Z andrius 
;
_cod_original_sg_symbol_H-M 'P 1 21/n 1 '
_cod_original_formula_sum 'C16 H24 Ti1'
_cod_database_code 7117480

loop_
_symmetry_equiv_pos_as_xyz
x,y,z
-x,-y,-z
-x+1/2,y+1/2,-z+1/2
x+1/2,-y+1/2,z+1/2

loop_
_atom_site_label
_atom_site_type_symbol
_atom_site_fract_x
_atom_site_fract_y
_atom_site_fract_z
_atom_site_U_iso_or_equiv
_atom_site_occupancy
_atom_site_adp_type
_atom_site_refinement_flags_posn
_atom_site_refinement_flags_adp
_atom_site_refinement_flags_occupancy
_atom_site_disorder_assembly
_atom_site_disorder_group
_atom_site_attached_hydrogens
C1 C 0.36228(16) 0.20107(16) 0.39672(10) 0.0248 1.0000 Uani . . . . . .
C2 C 0.34187(16) 0.25856(16) 0.31323(10) 0.0256 1.0000 Uani . . . . . .
C3 C 0.20067(17) 0.24069(17) 0.27437(10) 0.0268 1.0000 Uani . . . . . .
C4 C 0.12898(17) 0.16657(15) 0.33463(10) 0.0242 1.0000 Uani . . . . . .
C5 C -0.00703(16) 0.18885(17) 0.36320(11) 0.0266 1.0000 Uani . . . . . .
C6 C 0.01061(16) 0.17861(16) 0.45479(10) 0.0247 1.0000 Uani . . . . . .
C7 C 0.15413(17) 0.15443(14) 0.48656(10) 0.0236 1.0000 Uani . . . . . .
C8 C 0.22962(16) 0.14250(14) 0.41217(10) 0.0222 1.0000 Uani . . . . . .
C9 C 0.49954(18) 0.1940(2) 0.45420(12) 0.0341 1.0000 Uani . . . . . .
C10 C 0.45354(19) 0.3330(2) 0.27323(13) 0.0338 1.0000 Uani . . . . . .
C11 C 0.1430(2) 0.2834(2) 0.18441(12) 0.0389 1.0000 Uani . . . . . .
C12 C -0.14478(19) 0.2113(2) 0.30733(13) 0.0384 1.0000 Uani . . . . . .
C13 C -0.10378(19) 0.19641(19) 0.51178(12) 0.0312 1.0000 Uani . . . . . .
C14 C 0.2099(2) 0.1352(2) 0.58048(11) 0.0331 1.0000 Uani . . . . . .
C15 C 0.2887(2) 0.4466(2) 0.51142(14) 0.0385 1.0000 Uani . . . . . .
C16 C 0.0475(2) 0.4963(2) 0.33599(15) 0.0396 1.0000 Uani . . . . . .
Ti1 Ti 0.17147(3) 0.34586(3) 0.404917(18) 0.0236 1.0000 Uani . . . . . .
H93 H 0.483(3) 0.167(3) 0.508(2) 0.0509 1.0000 Uiso . . . . . .
H92 H 0.547(3) 0.277(3) 0.4544(17) 0.0519 1.0000 Uiso . . . . . .
H91 H 0.554(3) 0.122(3) 0.4302(17) 0.0513 1.0000 Uiso . . . . . .
H103 H 0.413(3) 0.393(3) 0.2320(17) 0.0510 1.0000 Uiso . . . . . .
H102 H 0.514(3) 0.382(3) 0.3141(18) 0.0512 1.0000 Uiso . . . . . .
H101 H 0.512(3) 0.275(3) 0.2481(17) 0.0508 1.0000 Uiso . . . . . .
H113 H 0.043(3) 0.289(3) 0.1774(18) 0.0581 1.0000 Uiso . . . . . .
H112 H 0.178(3) 0.376(3) 0.1718(18) 0.0597 1.0000 Uiso . . . . . .
H111 H 0.175(3) 0.233(3) 0.143(2) 0.0611 1.0000 Uiso . . . . . .
H123 H -0.209(3) 0.267(3) 0.3327(18) 0.0596 1.0000 Uiso . . . . . .
H122 H -0.134(3) 0.262(3) 0.2586(19) 0.0594 1.0000 Uiso . . . . . .
H121 H -0.188(3) 0.137(3) 0.2869(19) 0.0608 1.0000 Uiso . . . . . .
H133 H -0.067(3) 0.238(3) 0.5606(18) 0.0471 1.0000 Uiso . . . . . .
H132 H -0.180(3) 0.250(3) 0.4885(17) 0.0485 1.0000 Uiso . . . . . .
H131 H -0.136(3) 0.118(3) 0.5285(16) 0.0474 1.0000 Uiso . . . . . .
H143 H 0.307(3) 0.139(3) 0.5914(16) 0.0492 1.0000 Uiso . . . . . .
H142 H 0.170(3) 0.198(3) 0.6157(18) 0.0515 1.0000 Uiso . . . . . .
H141 H 0.173(3) 0.060(3) 0.6042(17) 0.0513 1.0000 Uiso . . . . . .
H153 H 0.354(3) 0.395(3) 0.5537(18) 0.0558 1.0000 Uiso . . . . . .
H152 H 0.224(3) 0.491(3) 0.5382(18) 0.0570 1.0000 Uiso . . . . . .
H151 H 0.342(3) 0.515(3) 0.4880(18) 0.0559 1.0000 Uiso . . . . . .
H163 H -0.009(3) 0.471(3) 0.2815(19) 0.0582 1.0000 Uiso . . . . . .
H162 H -0.005(3) 0.541(3) 0.3766(18) 0.0591 1.0000 Uiso . . . . . .
H161 H 0.119(3) 0.561(3) 0.3237(18) 0.0581 1.0000 Uiso . . . . . .

loop_
_atom_site_aniso_label
_atom_site_aniso_U_11
_atom_site_aniso_U_22
_atom_site_aniso_U_33
_atom_site_aniso_U_23
_atom_site_aniso_U_13
_atom_site_aniso_U_12
C1 0.0226(7) 0.0269(7) 0.0247(7) -0.0030(6) 0.0019(5) 0.0001(6)
C2 0.0251(7) 0.0282(7) 0.0243(7) -0.0030(6) 0.0058(6) 0.0007(6)
C3 0.0270(7) 0.0325(8) 0.0209(7) -0.0002(6) 0.0027(6) -0.0003(6)
C4 0.0259(7) 0.0256(7) 0.0202(7) -0.0026(5) -0.0001(6) -0.0026(6)
C5 0.0219(7) 0.0293(7) 0.0281(7) 0.0013(6) 0.0004(6) -0.0030(6)
C6 0.0255(7) 0.0225(7) 0.0263(7) -0.0012(5) 0.0042(6) -0.0032(6)
C7 0.0268(7) 0.0215(7) 0.0223(7) 0.0002(5) 0.0025(6) -0.0022(5)
C8 0.0238(7) 0.0208(7) 0.0215(7) -0.0010(5) 0.0003(5) 0.0004(5)
C9 0.0238(8) 0.0427(10) 0.0341(9) -0.0003(7) -0.0027(7) -0.0003(7)
C10 0.0294(8) 0.0388(9) 0.0347(9) 0.0009(7) 0.0105(7) -0.0045(7)
C11 0.0340(9) 0.0587(13) 0.0234(8) 0.0056(8) 0.0014(7) 0.0026(9)
C12 0.0242(8) 0.0529(12) 0.0360(9) 0.0097(8) -0.0041(7) -0.0036(8)
C13 0.0303(8) 0.0323(9) 0.0326(8) -0.0006(7) 0.0103(7) -0.0027(7)
C14 0.0365(9) 0.0397(9) 0.0222(8) 0.0022(7) 0.0001(7) -0.0026(7)
C15 0.0400(9) 0.0347(9) 0.0415(10) -0.0131(8) 0.0079(8) -0.0075(8)
C16 0.0370(9) 0.0320(9) 0.0508(11) 0.0100(8) 0.0096(8) 0.0060(7)
Ti1 0.02399(16) 0.02096(17) 0.02665(17) -0.00052(9) 0.00638(11) -0.00064(9)

loop_
_atom_type_symbol
_atom_type_scat_dispersion_real
_atom_type_scat_dispersion_imag
_atom_type_scat_Cromer_Mann_a1
_atom_type_scat_Cromer_Mann_b1
_atom_type_scat_Cromer_Mann_a2
_atom_type_scat_Cromer_Mann_b2
_atom_type_scat_Cromer_Mann_a3
_atom_type_scat_Cromer_Mann_b3
_atom_type_scat_Cromer_Mann_a4
_atom_type_scat_Cromer_Mann_b4
_atom_type_scat_Cromer_Mann_c
_atom_type_scat_source
Ti 0.2776 0.4457 9.7595 7.8508 7.3558 0.5000 1.6991 35.6338 1.9021 116.1050 1.2807 'International Tables Vol C 4.2.6.8 and 6.1.1.4'
C 0.0033 0.0016 2.3100 20.8439 1.0200 10.2075 1.5886 0.5687 0.8650 51.6512 0.2156 'International Tables Vol C 4.2.6.8 and 6.1.1.4'
H 0.0000 0.0000 0.4930 10.5109 0.3229 26.1257 0.1402 3.1424 0.0408 57.7998 0.0030 'International Tables Vol C 4.2.6.8 and 6.1.1.4'

loop_
_geom_angle_atom_site_label_1
_geom_angle_site_symmetry_1
_geom_angle_atom_site_label_2
_geom_angle_site_symmetry_2
_geom_angle_atom_site_label_3
_geom_angle_site_symmetry_3
_geom_angle
_geom_angle_publ_flag
C2 . C1 . C8 . 107.25(13) yes
C2 . C1 . C9 . 125.41(15) yes
C8 . C1 . C9 . 127.18(15) yes
C2 . C1 . Ti1 . 77.04(9) yes
C8 . C1 . Ti1 . 62.76(8) yes
C9 . C1 . Ti1 . 128.80(12) yes
C1 . C2 . C3 . 110.73(14) yes
C1 . C2 . C10 . 124.16(15) yes
C3 . C2 . C10 . 125.07(15) yes
C1 . C2 . Ti1 . 68.90(9) yes
C3 . C2 . Ti1 . 68.18(9) yes
C10 . C2 . Ti1 . 128.18(12) yes
C2 . C3 . C4 . 107.10(13) yes
C2 . C3 . C11 . 125.41(15) yes
C4 . C3 . C11 . 127.34(15) yes
C2 . C3 . Ti1 . 77.47(9) yes
C4 . C3 . Ti1 . 63.38(8) yes
C11 . C3 . Ti1 . 127.50(13) yes
C3 . C4 . C5 . 129.85(14) yes
C3 . C4 . C8 . 107.72(13) yes
C5 . C4 . C8 . 107.29(13) yes
C3 . C4 . Ti1 . 79.43(9) yes
C5 . C4 . Ti1 . 80.29(9) yes
C8 . C4 . Ti1 . 69.77(8) yes
C4 . C5 . C6 . 107.39(13) yes
C4 . C5 . C12 . 127.19(15) yes
C6 . C5 . C12 . 125.33(15) yes
C4 . C5 . Ti1 . 62.63(8) yes
C6 . C5 . Ti1 . 77.36(9) yes
C12 . C5 . Ti1 . 127.62(13) yes
C5 . C6 . C7 . 110.54(14) yes
C5 . C6 . C13 . 125.45(15) yes
C7 . C6 . C13 . 123.96(15) yes
C5 . C6 . Ti1 . 68.64(9) yes
C7 . C6 . Ti1 . 67.30(8) yes
C13 . C6 . Ti1 . 129.13(11) yes
C6 . C7 . C8 . 107.10(13) yes
C6 . C7 . C14 . 124.76(15) yes
C8 . C7 . C14 . 127.99(15) yes
C6 . C7 . Ti1 . 78.43(9) yes
C8 . C7 . Ti1 . 63.60(8) yes
C14 . C7 . Ti1 . 126.56(11) yes
C4 . C8 . C1 . 107.18(13) yes
C4 . C8 . C7 . 107.61(13) yes
C1 . C8 . C7 . 129.49(13) yes
C4 . C8 . Ti1 . 69.87(8) yes
C1 . C8 . Ti1 . 79.98(9) yes
C7 . C8 . Ti1 . 78.94(9) yes
C1 . C9 . H93 . 108.9(18) no
C1 . C9 . H92 . 110.2(16) no
H93 . C9 . H92 . 114(2) no
C1 . C9 . H91 . 106.0(15) no
H93 . C9 . H91 . 106(2) no
H92 . C9 . H91 . 111(2) no
C2 . C10 . H103 . 110.9(16) no
C2 . C10 . H102 . 113.0(16) no
H103 . C10 . H102 . 107(2) no
C2 . C10 . H101 . 110.7(17) no
H103 . C10 . H101 . 110(2) no
H102 . C10 . H101 . 105(2) no
C3 . C11 . H113 . 111.8(17) no
C3 . C11 . H112 . 110.6(16) no
H113 . C11 . H112 . 106(2) no
C3 . C11 . H111 . 112.6(19) no
H113 . C11 . H111 . 112(3) no
H112 . C11 . H111 . 104(2) no
C5 . C12 . H123 . 114.4(17) no
C5 . C12 . H122 . 112.0(17) no
H123 . C12 . H122 . 99(2) no
C5 . C12 . H121 . 114.7(19) no
H123 . C12 . H121 . 110(2) no
H122 . C12 . H121 . 105(2) no
C6 . C13 . H133 . 108.2(16) no
C6 . C13 . H132 . 115.3(16) no
H133 . C13 . H132 . 105(2) no
C6 . C13 . H131 . 111.6(17) no
H133 . C13 . H131 . 107(2) no
H132 . C13 . H131 . 110(2) no
C7 . C14 . H143 . 113.6(16) no
C7 . C14 . H142 . 110.7(16) no
H143 . C14 . H142 . 110(2) no
C7 . C14 . H141 . 112.5(16) no
H143 . C14 . H141 . 112(2) no
H142 . C14 . H141 . 97(2) no
Ti1 . C15 . H153 . 119.4(17) no
Ti1 . C15 . H152 . 105.5(17) no
H153 . C15 . H152 . 111(2) no
Ti1 . C15 . H151 . 107.4(17) no
H153 . C15 . H151 . 108(2) no
H152 . C15 . H151 . 104(2) no
Ti1 . C16 . H163 . 117.6(17) no
Ti1 . C16 . H162 . 108.0(16) no
H163 . C16 . H162 . 114(2) no
Ti1 . C16 . H161 . 102.6(16) no
H163 . C16 . H161 . 109(2) no
H162 . C16 . H161 . 104(2) no
C7 . Ti1 . C3 . 96.97(6) yes
C7 . Ti1 . C1 . 67.86(6) yes
C3 . Ti1 . C1 . 59.60(5) yes
C7 . Ti1 . C5 . 59.66(5) yes
C3 . Ti1 . C5 . 67.50(6) yes
C1 . Ti1 . C5 . 96.20(6) yes
C7 . Ti1 . C2 . 96.69(5) yes
C3 . Ti1 . C2 . 34.35(5) yes
C1 . Ti1 . C2 . 34.07(5) yes
C5 . Ti1 . C2 . 96.28(5) yes
C7 . Ti1 . C6 . 34.27(5) yes
C3 . Ti1 . C6 . 96.26(5) yes
C1 . Ti1 . C6 . 96.35(5) yes
C5 . Ti1 . C6 . 34.00(5) yes
C2 . Ti1 . C6 . 114.89(5) yes
C7 . Ti1 . C15 . 92.18(7) yes
C3 . Ti1 . C15 . 141.31(7) yes
C1 . Ti1 . C15 . 90.09(7) yes
C5 . Ti1 . C15 . 145.46(7) yes
C2 . Ti1 . C15 . 107.33(7) yes
C7 . Ti1 . C16 . 142.38(7) yes
C3 . Ti1 . C16 . 90.33(8) yes
C1 . Ti1 . C16 . 143.26(7) yes
C5 . Ti1 . C16 . 90.10(7) yes
C2 . Ti1 . C16 . 109.33(7) yes
C7 . Ti1 . C4 . 63.43(6) yes
C3 . Ti1 . C4 . 37.20(6) yes
C1 . Ti1 . C4 . 62.88(6) yes
C5 . Ti1 . C4 . 37.09(6) yes
C2 . Ti1 . C4 . 59.69(6) yes
C7 . Ti1 . C8 . 37.46(5) yes
C3 . Ti1 . C8 . 63.20(6) yes
C1 . Ti1 . C8 . 37.26(6) yes
C5 . Ti1 . C8 . 62.76(6) yes
C2 . Ti1 . C8 . 59.79(6) yes
C6 . Ti1 . C15 . 111.61(7) yes
C6 . Ti1 . C16 . 108.35(7) yes
C15 . Ti1 . C16 . 104.84(9) yes
C6 . Ti1 . C4 . 59.61(6) yes
C15 . Ti1 . C4 . 148.31(7) yes
C16 . Ti1 . C4 . 106.78(8) yes
C6 . Ti1 . C8 . 59.57(6) yes
C15 . Ti1 . C8 . 108.01(7) yes
C16 . Ti1 . C8 . 147.13(8) yes
C4 . Ti1 . C8 . 40.36(5) yes

loop_
_geom_bond_atom_site_label_1
_geom_bond_site_symmetry_1
_geom_bond_atom_site_label_2
_geom_bond_site_symmetry_2
_geom_bond_distance
_geom_bond_publ_flag
C1 . C2 . 1.413(2) yes
C1 . C8 . 1.447(2) yes
C1 . C9 . 1.496(2) yes
C1 . Ti1 . 2.3542(16) yes
C2 . C3 . 1.421(2) yes
C2 . C10 . 1.503(2) yes
C2 . Ti1 . 2.4591(16) yes
C3 . C4 . 1.438(2) yes
C3 . C11 . 1.502(2) yes
C3 . Ti1 . 2.3386(16) yes
C4 . C5 . 1.444(2) yes
C4 . C8 . 1.467(2) yes
C4 . Ti1 . 2.1268(15) yes
C5 . C6 . 1.417(2) yes
C5 . C12 . 1.503(2) yes
C5 . Ti1 . 2.3606(16) yes
C6 . C7 . 1.421(2) yes
C6 . C13 . 1.503(2) yes
C6 . Ti1 . 2.4732(16) yes
C7 . C8 . 1.443(2) yes
C7 . C14 . 1.504(2) yes
C7 . Ti1 . 2.3289(15) yes
C8 . Ti1 . 2.1255(14) yes
C9 . H93 . 0.91(3) no
C9 . H92 . 0.95(3) no
C9 . H91 . 1.00(3) no
C10 . H103 . 0.93(3) no
C10 . H102 . 0.94(3) no
C10 . H101 . 0.93(3) no
C11 . H113 . 0.95(3) no
C11 . H112 . 1.02(3) no
C11 . H111 . 0.90(3) no
C12 . H123 . 0.95(3) no
C12 . H122 . 0.93(3) no
C12 . H121 . 0.89(3) no
C13 . H133 . 0.90(3) no
C13 . H132 . 0.94(3) no
C13 . H131 . 0.90(3) no
C14 . H143 . 0.92(3) no
C14 . H142 . 0.95(3) no
C14 . H141 . 0.94(3) no
C15 . Ti1 . 2.1385(19) yes
C15 . H153 . 0.99(3) no
C15 . H152 . 0.91(3) no
C15 . H151 . 0.95(3) no
C16 . Ti1 . 2.1318(19) yes
C16 . H163 . 0.98(3) no
C16 . H162 . 0.97(3) no
C16 . H161 . 0.98(3) no
